data_2218395
loop_
_publ_author_name
'Potts, Storm'
'Das, Dinabandhu'
'Bredenkamp, Martin W.'

_publ_section_title
;
 Methyl 4-(trimethylsilylethynyl)benzoate
;
_journal_issue 6
_journal_name_full 'Acta Crystallographica Section E'
_journal_page_first o966
_journal_paper_doi 10.1107/S1600536808008192
_journal_volume 64
_journal_year 2008
_chemical_formula_iupac 'C13 H16 O2 Si'
_chemical_formula_moiety 'C13 H16 O2 Si'
_chemical_formula_sum 'C13 H16 O2 Si'
_chemical_formula_weight 232.35
_chemical_name_common 4-(Trimethylsilylethynyl)methylbenzoate
_chemical_name_systematic
;
Methyl 4-(trimethylsilylethynyl)benzoate
;
_space_group_IT_number 19
_symmetry_cell_setting orthorhombic
_symmetry_space_group_name_Hall 'P 2ac 2ab'
_symmetry_space_group_name_H-M 'P 21 21 21'
_atom_sites_solution_hydrogens geom
_atom_sites_solution_primary direct
_atom_sites_solution_secondary difmap
_audit_creation_method SHELXL-97
_cell_angle_alpha 90.00
_cell_angle_beta 90.00
_cell_angle_gamma 90.00
_cell_formula_units_Z 4
_cell_length_a 6.1983(11)
_cell_length_b 7.1194(12)
_cell_length_c 29.530(5)
_cell_measurement_reflns_used 1456
_cell_measurement_temperature 100(2)
_cell_measurement_theta_max 23.325
_cell_measurement_theta_min 2.759
_cell_volume 1303.1(4)
_computing_cell_refinement 'SAINT (Bruker, 2003)'
_computing_data_collection 'SMART (Bruker, 2002)'
_computing_data_reduction 'SAINT (Bruker, 2003)'
_computing_molecular_graphics 'X-SEED (Barbour, 2001; Atwood & Barbour, 2003)'
_computing_publication_material 'publCIF (Westrip, 2008)'
_computing_structure_refinement 'SHELXL97 (Sheldrick, 2008)'
_computing_structure_solution 'SHELXS97 (Sheldrick, 2008)'
_diffrn_ambient_temperature 100(2)
_diffrn_measured_fraction_theta_full 0.999
_diffrn_measured_fraction_theta_max 0.963
_diffrn_measurement_device_type 'Bruker APEX CCD area-detector'
_diffrn_measurement_method /w
_diffrn_radiation_monochromator graphite
_diffrn_radiation_source 'fine-focus sealed tube'
_diffrn_radiation_type MoK\a
_diffrn_radiation_wavelength 0.71073
_diffrn_reflns_av_R_equivalents 0.0540
_diffrn_reflns_av_sigmaI/netI 0.0729
_diffrn_reflns_limit_h_max 8
_diffrn_reflns_limit_h_min -7
_diffrn_reflns_limit_k_max 9
_diffrn_reflns_limit_k_min -8
_diffrn_reflns_limit_l_max 32
_diffrn_reflns_limit_l_min -37
_diffrn_reflns_number 8160
_diffrn_reflns_theta_full 26.50
_diffrn_reflns_theta_max 28.25
_diffrn_reflns_theta_min 2.76
_diffrn_standards_number 0
_exptl_absorpt_coefficient_mu 0.164
_exptl_absorpt_correction_T_max 0.9870
_exptl_absorpt_correction_T_min 0.9601
_exptl_absorpt_correction_type multi-scan
_exptl_absorpt_process_details '(SADABS; Bruker, 2002)'
_exptl_crystal_colour colourless
_exptl_crystal_density_diffrn 1.184
_exptl_crystal_density_method 'not measured'
_exptl_crystal_description plate
_exptl_crystal_F_000 496
_exptl_crystal_size_max 0.25
_exptl_crystal_size_mid 0.24
_exptl_crystal_size_min 0.08
_refine_diff_density_max 0.368
_refine_diff_density_min -0.300
_refine_ls_abs_structure_details 'Flack (1983), 1136 Friedel pairs'
_refine_ls_abs_structure_Flack -0.01(19)
_refine_ls_extinction_method none
_refine_ls_goodness_of_fit_ref 1.103
_refine_ls_hydrogen_treatment constr
_refine_ls_matrix_type full
_refine_ls_number_parameters 149
_refine_ls_number_reflns 3050
_refine_ls_number_restraints 0
_refine_ls_restrained_S_all 1.103
_refine_ls_R_factor_all 0.0702
_refine_ls_R_factor_gt 0.0584
_refine_ls_shift/su_max 0.000
_refine_ls_shift/su_mean 0.000
_refine_ls_structure_factor_coef Fsqd
_refine_ls_weighting_details 'calc w=1/[\s^2^(Fo^2^)+(0.0431P)^2^+0.2577P] where P=(Fo^2^+2Fc^2^)/3'
_refine_ls_weighting_scheme calc
_refine_ls_wR_factor_gt 0.1100
_refine_ls_wR_factor_ref 0.1141
_reflns_number_gt 2643
_reflns_number_total 3050
_reflns_threshold_expression I>2\s(I)
_cod_data_source_file ez2120.cif
_cod_data_source_block I
_cod_original_sg_symbol_Hall P2ac2ab
_cod_database_code 2218395
_cod_database_fobs_code 2218395

loop_
_symmetry_equiv_pos_as_xyz
'x, y, z'
'-x+1/2, -y, z+1/2'
'x+1/2, -y+1/2, -z'
'-x, y+1/2, -z+1/2'

loop_
_atom_site_type_symbol
_atom_site_label
_atom_site_fract_x
_atom_site_fract_y
_atom_site_fract_z
_atom_site_U_iso_or_equiv
_atom_site_adp_type
_atom_site_calc_flag
_atom_site_refinement_flags
_atom_site_occupancy
Si Si1 0.68188(11) 0.55394(11) 0.42983(2) 0.01481(17) Uani d . 1
O O1 0.1541(3) 0.5852(3) 0.12946(6) 0.0236(5) Uani d . 1
O O2 -0.1514(3) 0.4974(3) 0.16417(6) 0.0182(4) Uani d . 1
C C1 0.1563(4) 0.5421(4) 0.20957(8) 0.0138(5) Uani d . 1
C C2 0.3623(4) 0.6175(4) 0.21449(9) 0.0138(5) Uani d . 1
H H2 0.4368 0.6646 0.1888 0.017 Uiso calc R 1
C C3 0.4582(4) 0.6241(4) 0.25659(9) 0.0146(5) Uani d . 1
H H3 0.5981 0.6770 0.2598 0.017 Uiso calc R 1
C C4 0.3507(4) 0.5533(4) 0.29466(8) 0.0133(5) Uani d . 1
C C5 0.1428(4) 0.4787(4) 0.28942(8) 0.0137(5) Uani d . 1
H H5 0.0673 0.4322 0.3151 0.016 Uiso calc R 1
C C6 0.0467(4) 0.4724(3) 0.24702(8) 0.0138(5) Uani d . 1
H H6 -0.0936 0.4206 0.2436 0.017 Uiso calc R 1
C C7 0.0588(4) 0.5439(4) 0.16347(8) 0.0145(5) Uani d . 1
C C8 -0.2620(4) 0.5084(4) 0.12112(9) 0.0220(7) Uani d . 1
H H8A -0.2696 0.6397 0.1113 0.033 Uiso calc R 1
H H8B -0.4084 0.4581 0.1244 0.033 Uiso calc R 1
H H8C -0.1831 0.4347 0.0985 0.033 Uiso calc R 1
C C9 0.4551(4) 0.5535(4) 0.33826(8) 0.0149(5) Uani d . 1
C C10 0.5448(4) 0.5509(4) 0.37428(8) 0.0169(5) Uani d . 1
C C11 0.9744(4) 0.5113(5) 0.42078(10) 0.0299(8) Uani d . 1
H H11A 0.9953 0.3856 0.4080 0.045 Uiso calc R 1
H H11B 1.0505 0.5202 0.4498 0.045 Uiso calc R 1
H H11C 1.0318 0.6055 0.3998 0.045 Uiso calc R 1
C C12 0.6371(5) 0.7888(4) 0.45560(9) 0.0219(6) Uani d . 1
H H12A 0.6989 0.8858 0.4360 0.033 Uiso calc R 1
H H12B 0.7068 0.7937 0.4854 0.033 Uiso calc R 1
H H12C 0.4819 0.8108 0.4591 0.033 Uiso calc R 1
C C13 0.5661(5) 0.3652(4) 0.46578(10) 0.0272(7) Uani d . 1
H H13A 0.4092 0.3806 0.4676 0.041 Uiso calc R 1
H H13B 0.6281 0.3728 0.4962 0.041 Uiso calc R 1
H H13C 0.5999 0.2426 0.4525 0.041 Uiso calc R 1

loop_
_atom_site_aniso_label
_atom_site_aniso_U_11
_atom_site_aniso_U_22
_atom_site_aniso_U_33
_atom_site_aniso_U_12
_atom_site_aniso_U_13
_atom_site_aniso_U_23
Si1 0.0106(3) 0.0178(4) 0.0160(3) 0.0025(3) -0.0022(3) -0.0019(3)
O1 0.0155(9) 0.0366(12) 0.0188(10) -0.0016(10) 0.0001(8) 0.0049(9)
O2 0.0108(9) 0.0249(11) 0.0189(9) -0.0047(8) -0.0051(7) 0.0009(7)
C1 0.0119(11) 0.0130(13) 0.0166(12) 0.0010(12) -0.0024(9) -0.0018(11)
C2 0.0115(12) 0.0129(13) 0.0171(14) 0.0011(10) 0.0019(10) 0.0008(10)
C3 0.0085(12) 0.0145(13) 0.0208(14) -0.0016(10) -0.0010(10) -0.0032(11)
C4 0.0119(11) 0.0115(12) 0.0164(12) 0.0039(12) -0.0024(9) -0.0016(11)
C5 0.0127(12) 0.0123(13) 0.0162(12) -0.0025(11) 0.0024(9) 0.0015(10)
C6 0.0115(12) 0.0086(13) 0.0213(13) 0.0009(10) 0.0001(10) -0.0019(11)
C7 0.0124(11) 0.0110(12) 0.0199(13) 0.0007(11) -0.0024(10) 0.0001(12)
C8 0.0181(14) 0.0266(17) 0.0212(14) -0.0029(11) -0.0079(11) -0.0028(12)
C9 0.0134(11) 0.0112(12) 0.0202(13) -0.0005(12) -0.0010(10) -0.0013(12)
C10 0.0122(12) 0.0167(14) 0.0218(14) -0.0009(12) 0.0016(10) -0.0021(12)
C11 0.0186(14) 0.0392(19) 0.0320(18) 0.0086(13) -0.0050(12) -0.0188(14)
C12 0.0231(16) 0.0255(16) 0.0171(15) 0.0053(12) -0.0037(12) -0.0011(12)
C13 0.0223(16) 0.0280(17) 0.0313(18) 0.0039(13) -0.0063(13) 0.0061(14)

loop_
_atom_type_symbol
_atom_type_description
_atom_type_scat_dispersion_real
_atom_type_scat_dispersion_imag
_atom_type_scat_source
C C 0.0033 0.0016 'International Tables Vol C Tables 4.2.6.8 and 6.1.1.4'
H H 0.0000 0.0000 'International Tables Vol C Tables 4.2.6.8 and 6.1.1.4'
O O 0.0106 0.0060 'International Tables Vol C Tables 4.2.6.8 and 6.1.1.4'
Si Si 0.0817 0.0704 'International Tables Vol C Tables 4.2.6.8 and 6.1.1.4'

loop_
_geom_angle_atom_site_label_1
_geom_angle_atom_site_label_2
_geom_angle_atom_site_label_3
_geom_angle
C10 Si1 C13 108.75(14)
C10 Si1 C11 108.62(12)
C13 Si1 C11 109.95(15)
C10 Si1 C12 107.78(13)
C13 Si1 C12 111.06(14)
C11 Si1 C12 110.61(14)
C7 O2 C8 115.63(19)
C10 C9 C4 178.7(3)
C3 C4 C5 119.0(2)
C3 C4 C9 120.2(2)
C5 C4 C9 120.8(2)
C6 C1 C2 120.2(2)
C6 C1 C7 122.1(2)
C2 C1 C7 117.7(2)
C2 C3 C4 120.4(2)
C2 C3 H3 119.8
C4 C3 H3 119.8
C3 C2 C1 120.2(2)
C3 C2 H2 119.9
C1 C2 H2 119.9
C9 C10 Si1 178.4(3)
C6 C5 C4 120.4(2)
C6 C5 H5 119.8
C4 C5 H5 119.8
C5 C6 C1 119.8(2)
C5 C6 H6 120.1
C1 C6 H6 120.1
O1 C7 O2 123.3(2)
O1 C7 C1 124.5(2)
O2 C7 C1 112.2(2)
Si1 C11 H11A 109.5
Si1 C11 H11B 109.5
H11A C11 H11B 109.5
Si1 C11 H11C 109.5
H11A C11 H11C 109.5
H11B C11 H11C 109.5
O2 C8 H8A 109.5
O2 C8 H8B 109.5
H8A C8 H8B 109.5
O2 C8 H8C 109.5
H8A C8 H8C 109.5
H8B C8 H8C 109.5
Si1 C12 H12A 109.5
Si1 C12 H12B 109.5
H12A C12 H12B 109.5
Si1 C12 H12C 109.5
H12A C12 H12C 109.5
H12B C12 H12C 109.5
Si1 C13 H13A 109.5
Si1 C13 H13B 109.5
H13A C13 H13B 109.5
Si1 C13 H13C 109.5
H13A C13 H13C 109.5
H13B C13 H13C 109.5

loop_
_geom_bond_atom_site_label_1
_geom_bond_atom_site_label_2
_geom_bond_distance
Si1 C10 1.848(3)
Si1 C13 1.857(3)
Si1 C11 1.858(3)
Si1 C12 1.858(3)
O1 C7 1.202(3)
O2 C7 1.344(3)
O2 C8 1.447(3)
C1 C6 1.390(3)
C1 C2 1.392(3)
C1 C7 1.490(3)
C2 H2 0.9500
C3 C2 1.379(4)
C3 H3 0.9500
C4 C3 1.401(3)
C4 C5 1.403(3)
C5 C6 1.387(3)
C5 H5 0.9500
C6 H6 0.9500
C8 H8A 0.9800
C8 H8B 0.9800
C8 H8C 0.9800
C9 C10 1.200(3)
C9 C4 1.441(3)
C11 H11A 0.9800
C11 H11B 0.9800
C11 H11C 0.9800
C12 H12A 0.9800
C12 H12B 0.9800
C12 H12C 0.9800
C13 H13A 0.9800
C13 H13B 0.9800
C13 H13C 0.9800

loop_
_geom_hbond_atom_site_label_D
_geom_hbond_atom_site_label_H
_geom_hbond_atom_site_label_A
_geom_hbond_site_symmetry_A
_geom_hbond_distance_DH
_geom_hbond_distance_HA
_geom_hbond_distance_DA
_geom_hbond_angle_DHA
C11 H11A O1 4_645 0.98 2.58 3.470(4) 151
C12 H12A O1 4_655 0.98 2.57 3.527(3) 167

loop_
_geom_torsion_atom_site_label_1
_geom_torsion_atom_site_label_2
_geom_torsion_atom_site_label_3
_geom_torsion_atom_site_label_4
_geom_torsion
C5 C4 C3 C2 -1.1(4)
C9 C4 C3 C2 177.5(2)
C4 C3 C2 C1 0.7(4)
C6 C1 C2 C3 -0.2(4)
C7 C1 C2 C3 178.3(2)
C3 C4 C5 C6 1.1(4)
C9 C4 C5 C6 -177.5(2)
C4 C5 C6 C1 -0.6(4)
C2 C1 C6 C5 0.2(4)
C7 C1 C6 C5 -178.3(2)
C8 O2 C7 O1 -2.8(4)
C8 O2 C7 C1 175.9(2)
C6 C1 C7 O1 -172.3(3)
C2 C1 C7 O1 9.2(4)
C6 C1 C7 O2 9.0(4)
C2 C1 C7 O2 -169.5(2)

loop_
_cod_related_entry_id
_cod_related_entry_database
_cod_related_entry_code
1 ChemSpider 555530
